data_1570088
loop_
_publ_author_name
'Miller, Paul D.'
'Shultz, David A.'
'Mengell, Joshua'
'Kirk, Martin L.'
'Wojtas, Lukasz'

_publ_section_title
;
 Variation from closed-shell to open shell electronic structures in
 oligothiophene bis(dioxolene) complexes.
;
_journal_issue 43
_journal_name_full 'Chemical science'
_journal_page_first 12264
_journal_page_last 12276
_journal_paper_doi 10.1039/d3sc02341a
_journal_volume 14
_journal_year 2023
_chemical_formula_moiety 'C106 H118 B2 N12 O4 S2 Zn2, 3.571(C H2 Cl2), 3.726(C2 H6 O), 1.466 O'
_chemical_formula_sum 'C117.02 H147.5 B2 Cl7.14 N12 O9.19 S2 Zn2'
_chemical_formula_weight 2338.83
_chemical_name_common 'bis(semiquinone) bithiophene'
_chemical_name_systematic SQ2Th2
_space_group_crystal_system triclinic
_space_group_IT_number 2
_space_group_name_Hall '-P 1'
_space_group_name_H-M_alt 'P -1'
_atom_sites_solution_hydrogens mixed
_audit_creation_date 2022-07-27
_audit_creation_method
;
Olex2 1.5
(compiled 2022.04.07 svn.rca3783a0 for OlexSys, GUI svn.r6498)
;
_audit_update_record
;
2023-05-05 deposited with the CCDC.	2023-10-09 downloaded from the CCDC.
;
_cell_angle_alpha 86.9480(10)
_cell_angle_beta 83.9220(10)
_cell_angle_gamma 73.1760(10)
_cell_formula_units_Z 1
_cell_length_a 11.4225(3)
_cell_length_b 14.9204(4)
_cell_length_c 19.1678(5)
_cell_measurement_reflns_used 9305
_cell_measurement_temperature 100.00
_cell_measurement_theta_max 79.80
_cell_measurement_theta_min 3.82
_cell_volume 3108.46(14)
_computing_cell_refinement 'SAINT V8.40B (?, 2016)'
_computing_data_reduction 'SAINT V8.40B (?, 2016)'
_computing_molecular_graphics 'Olex2 1.5 (Dolomanov et al., 2009)'
_computing_publication_material 'Olex2 1.5 (Dolomanov et al., 2009)'
_computing_structure_refinement 'XL  (Sheldrick, 2008)'
_diffrn_ambient_temperature 100.00
_diffrn_detector 'Bruker PHOTON II CMOS area detector'
_diffrn_detector_area_resol_mean 7.9
_diffrn_detector_type 'CMOS area detector'
_diffrn_measured_fraction_theta_full 1.000
_diffrn_measured_fraction_theta_max 0.987
_diffrn_measurement_device 'four-circle diffractometer'
_diffrn_measurement_device_type 'Bruker D8 Venture Photon-II CPAD'
_diffrn_measurement_method 'phi and omega scans'
_diffrn_radiation_monochromator mirrors
_diffrn_radiation_type CuK\a
_diffrn_radiation_wavelength 1.54178
_diffrn_reflns_av_R_equivalents 0.0462
_diffrn_reflns_av_unetI/netI 0.0205
_diffrn_reflns_Laue_measured_fraction_full 1.000
_diffrn_reflns_Laue_measured_fraction_max 0.987
_diffrn_reflns_limit_h_max 12
_diffrn_reflns_limit_h_min -14
_diffrn_reflns_limit_k_max 19
_diffrn_reflns_limit_k_min -19
_diffrn_reflns_limit_l_max 24
_diffrn_reflns_limit_l_min -24
_diffrn_reflns_number 136799
_diffrn_reflns_point_group_measured_fraction_full 1.000
_diffrn_reflns_point_group_measured_fraction_max 0.987
_diffrn_reflns_theta_full 67.679
_diffrn_reflns_theta_max 80.199
_diffrn_reflns_theta_min 2.319
_diffrn_source 'Microfocus sealed X-ray tube'
_diffrn_source_current 1.1
_diffrn_source_power 0.05500000000000001
_diffrn_source_type 'Incoatec 3.0 Imus'
_diffrn_source_voltage 50.0
_diffrn_standards_number 0
_exptl_absorpt_coefficient_mu 2.659
_exptl_absorpt_correction_T_max 0.7543
_exptl_absorpt_correction_T_min 0.5008
_exptl_absorpt_correction_type multi-scan
_exptl_absorpt_process_details
;
SADABS-2016/2 (Bruker,2016/2) was used for absorption correction.
wR2(int) was 0.1274 before and 0.0647 after correction.
The Ratio of minimum to maximum transmission is 0.6639.
The \l/2 correction factor is Not present.
;
_exptl_crystal_colour green
_exptl_crystal_density_diffrn 1.249
_exptl_crystal_description rod
_exptl_crystal_F_000 1231
_exptl_crystal_recrystallization_method 'Re-crystallisation from solvent: CH2Cl2 and EtOH'
_exptl_crystal_size_max 0.506
_exptl_crystal_size_mid 0.252
_exptl_crystal_size_min 0.098
_refine_diff_density_max 0.706
_refine_diff_density_min -0.665
_refine_diff_density_rms 0.060
_refine_ls_extinction_method none
_refine_ls_goodness_of_fit_ref 1.027
_refine_ls_hydrogen_treatment mixed
_refine_ls_matrix_type full
_refine_ls_number_parameters 793
_refine_ls_number_reflns 13426
_refine_ls_number_restraints 255
_refine_ls_restrained_S_all 1.035
_refine_ls_R_factor_all 0.0461
_refine_ls_R_factor_gt 0.0418
_refine_ls_shift/su_max 0.001
_refine_ls_shift/su_mean 0.000
_refine_ls_structure_factor_coef Fsqd
_refine_ls_weighting_details 'w=1/[\s^2^(Fo^2^)+(0.0618P)^2^+2.7066P] where P=(Fo^2^+2Fc^2^)/3'
_refine_ls_weighting_scheme calc
_refine_ls_wR_factor_gt 0.1154
_refine_ls_wR_factor_ref 0.1194
_reflns_Friedel_coverage 0.000
_reflns_number_gt 12177
_reflns_number_total 13426
_reflns_threshold_expression 'I > 2\s(I)'
_cod_data_source_file d3sc02341a2.cif
_cod_data_source_block SQ2Th2
_cod_depositor_comments 'Adding full bibliography for 1570087--1570089.cif.'
_cod_original_formula_sum 'C117.02 H147.50 B2 Cl7.14 N12 O9.19 S2 Zn2'
_cod_database_code 1570088
_shelx_shelxl_version_number 2019/1
_shelx_space_group_comment
;
The symmetry employed for this shelxl refinement is uniquely defined
by the following loop, which should always be used as a source of
symmetry information in preference to the above space-group names.
They are only intended as comments.
;
_shelx_estimated_absorpt_t_max 0.781
_shelx_estimated_absorpt_t_min 0.346
_olex2_refinement_description
;
1. Fixed Uiso
 At 1.2 times of:
  All C(H) groups, All C(H,H) groups
 At 1.5 times of:
  All C(H,H,H) groups, All O(H) groups
2. Others
 Sof(O121)=Sof(H121)=Sof(C122)=Sof(H12D)=Sof(H12E)=Sof(C123)=Sof(H12F)=
 Sof(H12G)=Sof(H12H)=FVAR(1)
 Sof(C81)=Sof(H81A)=Sof(H81B)=Sof(Cl82)=Sof(Cl83)=FVAR(2)
 Sof(C91)=Sof(H91A)=Sof(H91B)=Sof(Cl92)=Sof(Cl93)=FVAR(3)
 Sof(H111)=Sof(C112)=Sof(H11A)=Sof(H11B)=Sof(C113)=Sof(H11C)=Sof(H11D)=
 Sof(H11E)=1-FVAR(4)
 Sof(O101)=Sof(H101)=Sof(C102)=Sof(H10A)=Sof(H10B)=Sof(C103)=Sof(H10C)=
 Sof(H10D)=Sof(H10E)=FVAR(4)
 Sof(C132)=Sof(H13D)=Sof(H13E)=Sof(O131)=Sof(H131)=Sof(C133)=Sof(H13F)=
 Sof(H13G)=Sof(H13H)=FVAR(5)
3.a Ternary CH refined with riding coordinates:
 C32(H32), C47(H47), C62(H62)
3.b Secondary CH2 refined with riding coordinates:
 C71(H71A,H71B), C81(H81A,H81B), C91(H91A,H91B), C102(H10A,H10B), C112(H11A,
 H11B), C122(H12D,H12E), C132(H13D,H13E)
3.c Me refined with riding coordinates:
 C133(H13F,H13G,H13H)
3.d Aromatic/amide H refined with riding coordinates:
 C7(H7), C9(H9), C18(H18), C19(H19), C24(H24), C27(H27), C28(H28), C30(H30),
 C31(H31), C39(H39), C42(H42), C43(H43), C45(H45), C46(H46), C54(H54), C57(H57),
  C58(H58), C60(H60), C61(H61)
3.e Idealised Me refined as rotating group:
 C12(H12A,H12B,H12C), C13(H13A,H13B,H13C), C14(H14A,H14B,H14C), C23(H23A,H23B,
 H23C), C33(H33A,H33B,H33C), C34(H34A,H34B,H34C), C38(H38A,H38B,H38C), C48(H48A,
 H48B,H48C), C49(H49A,H49B,H49C), C53(H53A,H53B,H53C), C63(H63A,H63B,H63C),
 C64(H64A,H64B,H64C), C103(H10C,H10D,H10E), C113(H11C,H11D,H11E), C123(H12F,
 H12G,H12H)
3.f Idealised tetrahedral OH refined as rotating group:
 O101(H101), O111(H111), O121(H121), O131(H131)
;
_olex2_submission_special_instructions 'No special instructions were received'

loop_
_space_group_symop_operation_xyz
'x, y, z'
'-x, -y, -z'

loop_
_atom_site_label
_atom_site_type_symbol
_atom_site_fract_x
_atom_site_fract_y
_atom_site_fract_z
_atom_site_U_iso_or_equiv
_atom_site_adp_type
_atom_site_occupancy
_atom_site_site_symmetry_order
_atom_site_calc_flag
_atom_site_refinement_flags_posn
_atom_site_refinement_flags_adp
_atom_site_refinement_flags_occupancy
_atom_site_disorder_assembly
_atom_site_disorder_group
Zn1 Zn 0.58899(2) 0.63639(2) 0.68575(2) 0.02086(7) Uani 1 1 d . . . . .
B2 B 0.73764(18) 0.47322(14) 0.59472(11) 0.0258(4) Uani 1 1 d . . . . .
H2 H 0.792(2) 0.4171(15) 0.5628(11) 0.025(5) Uiso 1 1 d . . . . .
O3 O 0.48163(11) 0.68231(8) 0.77034(6) 0.0239(2) Uani 1 1 d . . . . .
O4 O 0.57767(11) 0.78321(8) 0.67610(6) 0.0220(2) Uani 1 1 d . . . . .
C5 C 0.50135(14) 0.82864(12) 0.72344(9) 0.0202(3) Uani 1 1 d . . . . .
C6 C 0.44439(15) 0.77341(12) 0.77544(9) 0.0216(3) Uani 1 1 d . . . . .
C7 C 0.35366(16) 0.81860(12) 0.82545(9) 0.0238(3) Uani 1 1 d . . . . .
H7 H 0.317030 0.783114 0.858933 0.029 Uiso 1 1 calc R U . . .
C8 C 0.31515(16) 0.91686(12) 0.82709(9) 0.0233(3) Uani 1 1 d . . . . .
C9 C 0.37572(16) 0.97007(12) 0.77891(9) 0.0233(3) Uani 1 1 d . . . . .
H9 H 0.350905 1.036333 0.782196 0.028 Uiso 1 1 calc R U . . .
C10 C 0.46745(15) 0.92984(12) 0.72851(9) 0.0212(3) Uani 1 1 d . . . . .
C11 C 0.53094(16) 0.98701(12) 0.67709(9) 0.0231(3) Uani 1 1 d . . . . .
C12 C 0.67084(17) 0.95281(14) 0.68078(10) 0.0290(4) Uani 1 1 d . . . . .
H12A H 0.701110 0.886193 0.669733 0.043 Uiso 1 1 calc R U . . .
H12B H 0.689772 0.961747 0.728162 0.043 Uiso 1 1 calc R U . . .
H12C H 0.710758 0.988718 0.646805 0.043 Uiso 1 1 calc R U . . .
C13 C 0.50030(17) 0.97621(13) 0.60232(9) 0.0260(4) Uani 1 1 d . . . . .
H13A H 0.542287 1.011504 0.569020 0.039 Uiso 1 1 calc R U . . .
H13B H 0.411349 1.000389 0.599939 0.039 Uiso 1 1 calc R U . . .
H13C H 0.527731 0.909847 0.590363 0.039 Uiso 1 1 calc R U . . .
C14 C 0.48747(19) 1.09137(13) 0.69438(11) 0.0315(4) Uani 1 1 d . . . . .
H14A H 0.531754 1.125716 0.661662 0.047 Uiso 1 1 calc R U . . .
H14B H 0.503790 1.099311 0.742498 0.047 Uiso 1 1 calc R U . . .
H14C H 0.399095 1.115746 0.690014 0.047 Uiso 1 1 calc R U . . .
C15 C 0.21584(16) 0.96462(13) 0.87509(9) 0.0245(3) Uani 1 1 d . . . . .
S16 S 0.15423(4) 0.90270(3) 0.94121(2) 0.02691(10) Uani 1 1 d . . . . .
C17 C 0.04305(16) 1.00253(13) 0.97116(9) 0.0253(4) Uani 1 1 d . . . . .
C18 C 0.05464(18) 1.08049(14) 0.93059(10) 0.0307(4) Uani 1 1 d . . . . .
H18 H 0.001924 1.141971 0.938431 0.037 Uiso 1 1 calc R U . . .
C19 C 0.15052(18) 1.05964(13) 0.87769(10) 0.0308(4) Uani 1 1 d . . . . .
H19 H 0.169997 1.105670 0.846149 0.037 Uiso 1 1 calc R U . . .
N20 N 0.56815(13) 0.62552(10) 0.58255(8) 0.0225(3) Uani 1 1 d . . . . .
N21 N 0.64962(13) 0.54880(10) 0.55081(8) 0.0241(3) Uani 1 1 d . . . . .
C22 C 0.63096(16) 0.55104(13) 0.48202(10) 0.0258(4) Uani 1 1 d . . . . .
C23 C 0.70109(19) 0.47588(15) 0.43221(11) 0.0335(4) Uani 1 1 d . . . . .
H23A H 0.789049 0.460920 0.437696 0.050 Uiso 1 1 calc R U . . .
H23B H 0.686431 0.497850 0.383931 0.050 Uiso 1 1 calc R U . . .
H23C H 0.673681 0.419700 0.442392 0.050 Uiso 1 1 calc R U . . .
C24 C 0.53712(17) 0.63030(13) 0.46913(9) 0.0264(4) Uani 1 1 d . . . . .
H24 H 0.504885 0.650650 0.425437 0.032 Uiso 1 1 calc R U . . .
C25 C 0.49894(16) 0.67475(12) 0.53366(9) 0.0230(3) Uani 1 1 d . . . . .
C26 C 0.39661(16) 0.75866(12) 0.55198(9) 0.0230(3) Uani 1 1 d . . . . .
C27 C 0.32805(16) 0.76557(12) 0.61743(9) 0.0242(3) Uani 1 1 d . . . . .
H27 H 0.347083 0.714982 0.650519 0.029 Uiso 1 1 calc R U . . .
C28 C 0.23252(16) 0.84535(13) 0.63477(10) 0.0260(4) Uani 1 1 d . . . . .
H28 H 0.187721 0.848624 0.679700 0.031 Uiso 1 1 calc R U . . .
C29 C 0.20122(16) 0.92085(13) 0.58722(10) 0.0251(3) Uani 1 1 d . . . . .
C30 C 0.26835(17) 0.91268(13) 0.52152(10) 0.0269(4) Uani 1 1 d . . . . .
H30 H 0.247828 0.962473 0.487897 0.032 Uiso 1 1 calc R U . . .
C31 C 0.36464(17) 0.83327(13) 0.50414(9) 0.0261(4) Uani 1 1 d . . . . .
H31 H 0.409122 0.829880 0.459109 0.031 Uiso 1 1 calc R U . . .
C32 C 0.09777(17) 1.00878(13) 0.60589(11) 0.0288(4) Uani 1 1 d . . . . .
H32 H 0.098322 1.055517 0.566569 0.035 Uiso 1 1 calc R U . . .
C33 C 0.1154(2) 1.05259(16) 0.67252(13) 0.0399(5) Uani 1 1 d . . . . .
H33A H 0.113892 1.008751 0.712308 0.060 Uiso 1 1 calc R U . . .
H33B H 0.049084 1.110634 0.681149 0.060 Uiso 1 1 calc R U . . .
H33C H 0.194647 1.066577 0.666988 0.060 Uiso 1 1 calc R U . . .
C34 C -0.02693(18) 0.98908(15) 0.61191(14) 0.0403(5) Uani 1 1 d . . . . .
H34A H -0.030681 0.943846 0.650460 0.060 Uiso 1 1 calc R U . . .
H34B H -0.037822 0.963289 0.567880 0.060 Uiso 1 1 calc R U . . .
H34C H -0.092296 1.047479 0.621247 0.060 Uiso 1 1 calc R U . . .
N35 N 0.77613(13) 0.58969(10) 0.67504(8) 0.0237(3) Uani 1 1 d . . . . .
N36 N 0.82430(13) 0.51738(10) 0.62961(8) 0.0245(3) Uani 1 1 d . . . . .
C37 C 0.94846(17) 0.49432(13) 0.62452(11) 0.0289(4) Uani 1 1 d . . . . .
C38 C 1.02797(18) 0.41542(15) 0.58053(13) 0.0372(5) Uani 1 1 d . . . . .
H38A H 1.013687 0.356349 0.598434 0.056 Uiso 1 1 calc R U . . .
H38B H 1.114517 0.412007 0.582593 0.056 Uiso 1 1 calc R U . . .
H38C H 1.007689 0.426319 0.531800 0.056 Uiso 1 1 calc R U . . .
C39 C 0.98104(17) 0.55350(14) 0.66680(11) 0.0299(4) Uani 1 1 d . . . . .
H39 H 1.061938 0.554123 0.673704 0.036 Uiso 1 1 calc R U . . .
C40 C 0.87101(16) 0.61233(13) 0.69741(10) 0.0254(3) Uani 1 1 d . . . . .
C41 C 0.85414(16) 0.68855(13) 0.74669(10) 0.0265(4) Uani 1 1 d . . . . .
C42 C 0.93719(18) 0.74206(14) 0.74194(10) 0.0305(4) Uani 1 1 d . . . . .
H42 H 1.003545 0.730141 0.706113 0.037 Uiso 1 1 calc R U . . .
C43 C 0.92319(19) 0.81221(15) 0.78914(12) 0.0357(4) Uani 1 1 d . . . . .
H43 H 0.981235 0.847135 0.785592 0.043 Uiso 1 1 calc R U . . .
C44 C 0.82591(19) 0.83296(15) 0.84184(12) 0.0369(5) Uani 1 1 d . . . . .
C45 C 0.74332(19) 0.78006(16) 0.84591(11) 0.0364(4) Uani 1 1 d . . . . .
H45 H 0.675721 0.793229 0.880951 0.044 Uiso 1 1 calc R U . . .
C46 C 0.75779(17) 0.70808(15) 0.79956(10) 0.0315(4) Uani 1 1 d . . . . .
H46 H 0.701179 0.671894 0.804106 0.038 Uiso 1 1 calc R U . . .
C47 C 0.8156(2) 0.91089(18) 0.89260(14) 0.0471(6) Uani 1 1 d . . . . .
H47 H 0.895958 0.896156 0.913316 0.057 Uiso 1 1 calc R U . . .
C48 C 0.7980(4) 1.0055(2) 0.85403(18) 0.0723(10) Uani 1 1 d . . . . .
H48A H 0.864156 1.000646 0.816197 0.109 Uiso 1 1 calc R U . . .
H48B H 0.799844 1.052939 0.887019 0.109 Uiso 1 1 calc R U . . .
H48C H 0.718616 1.023617 0.834137 0.109 Uiso 1 1 calc R U . . .
C49 C 0.7165(3) 0.9161(2) 0.95384(16) 0.0645(8) Uani 1 1 d . . . . .
H49A H 0.635821 0.930623 0.935739 0.097 Uiso 1 1 calc R U . . .
H49B H 0.717116 0.965222 0.985622 0.097 Uiso 1 1 calc R U . . .
H49C H 0.733082 0.855714 0.979363 0.097 Uiso 1 1 calc R U . . .
N50 N 0.57160(13) 0.49492(10) 0.69603(8) 0.0247(3) Uani 1 1 d . . . . .
N51 N 0.66109(13) 0.43446(10) 0.65361(8) 0.0252(3) Uani 1 1 d . . . . .
C52 C 0.66607(17) 0.34470(13) 0.67252(11) 0.0300(4) Uani 1 1 d . . . . .
C53 C 0.7565(2) 0.26234(14) 0.63770(14) 0.0399(5) Uani 1 1 d . . . . .
H53A H 0.746294 0.265287 0.587425 0.060 Uiso 1 1 calc R U . . .
H53B H 0.742469 0.204468 0.658520 0.060 Uiso 1 1 calc R U . . .
H53C H 0.840068 0.263208 0.644297 0.060 Uiso 1 1 calc R U . . .
C54 C 0.57685(18) 0.34694(14) 0.72763(12) 0.0331(4) Uani 1 1 d . . . . .
H54 H 0.558225 0.294816 0.751879 0.040 Uiso 1 1 calc R U . . .
C55 C 0.51957(17) 0.44200(13) 0.74033(10) 0.0279(4) Uani 1 1 d . . . . .
C56 C 0.41497(17) 0.48234(13) 0.79257(10) 0.0290(4) Uani 1 1 d . . . . .
C57 C 0.31666(17) 0.55710(13) 0.77476(10) 0.0284(4) Uani 1 1 d . . . . .
H57 H 0.317768 0.584636 0.728942 0.034 Uiso 1 1 calc R U . . .
C58 C 0.21713(18) 0.59151(14) 0.82365(10) 0.0303(4) Uani 1 1 d . . . . .
H58 H 0.150463 0.642329 0.810678 0.036 Uiso 1 1 calc R U . . .
C59 C 0.21279(18) 0.55285(14) 0.89189(11) 0.0319(4) Uani 1 1 d . . . . .
C60 C 0.3124(2) 0.47989(16) 0.90957(12) 0.0386(5) Uani 1 1 d . . . . .
H60 H 0.312650 0.453647 0.955829 0.046 Uiso 1 1 calc R U . . .
C61 C 0.4117(2) 0.44467(16) 0.86082(12) 0.0384(5) Uani 1 1 d . . . . .
H61 H 0.478545 0.394137 0.873976 0.046 Uiso 1 1 calc R U . . .
C62 C 0.10211(19) 0.58846(15) 0.94479(11) 0.0343(4) Uani 1 1 d . . . . .
H62 H 0.119320 0.552204 0.989789 0.041 Uiso 1 1 calc R U . . .
C63 C -0.0120(2) 0.57163(16) 0.91986(12) 0.0387(5) Uani 1 1 d . . . . .
H63A H -0.081073 0.591231 0.956020 0.058 Uiso 1 1 calc R U . . .
H63B H 0.003867 0.504862 0.911093 0.058 Uiso 1 1 calc R U . . .
H63C H -0.032212 0.607995 0.876434 0.058 Uiso 1 1 calc R U . . .
C64 C 0.0791(2) 0.69211(17) 0.95952(13) 0.0436(5) Uani 1 1 d . . . . .
H64A H 0.062391 0.729162 0.916038 0.065 Uiso 1 1 calc R U . . .
H64B H 0.151886 0.701353 0.977470 0.065 Uiso 1 1 calc R U . . .
H64C H 0.008291 0.712277 0.994516 0.065 Uiso 1 1 calc R U . . .
C71 C 0.7883(2) 0.74887(16) 0.53872(12) 0.0450(6) Uani 1 1 d . . . . .
H71A H 0.799059 0.680716 0.537263 0.054 Uiso 1 1 calc R U . . .
H71B H 0.732286 0.773372 0.580791 0.054 Uiso 1 1 calc R U . . .
Cl72 Cl 0.93197(7) 0.76837(5) 0.54498(3) 0.05565(16) Uani 1 1 d . . . . .
Cl73 Cl 0.72258(6) 0.80413(4) 0.46301(3) 0.05035(15) Uani 1 1 d . . . . .
C81 C 0.1770(5) 0.3644(3) 0.8024(2) 0.0518(10) Uani 0.632(6) 1 d D U P A 1
H81A H 0.093315 0.408496 0.803852 0.062 Uiso 0.632(6) 1 calc R U P A 1
H81B H 0.236164 0.401546 0.802437 0.062 Uiso 0.632(6) 1 calc R U P A 1
Cl82 Cl 0.2073(4) 0.3009(3) 0.72620(17) 0.1107(13) Uani 0.632(6) 1 d D U P A 1
Cl83 Cl 0.1883(3) 0.29026(16) 0.87677(13) 0.0942(10) Uani 0.632(6) 1 d D U P A 1
C91 C 0.1810(17) 0.3375(12) 0.7934(6) 0.0518(10) Uani 0.154(6) 1 d D U P B 2
H91A H 0.097714 0.329130 0.796124 0.062 Uiso 0.154(6) 1 calc R U P B 2
H91B H 0.172515 0.401923 0.807931 0.062 Uiso 0.154(6) 1 calc R U P B 2
Cl92 Cl 0.2468(9) 0.3234(6) 0.7080(5) 0.0620(19) Uani 0.154(6) 1 d D U P B 2
Cl93 Cl 0.2685(16) 0.2578(7) 0.8501(6) 0.107(3) Uani 0.154(6) 1 d D U P B 2
O101 O 0.3863(4) 0.6822(2) 1.01549(18) 0.0579(11) Uani 0.566(5) 1 d D U P C 1
H101 H 0.356097 0.644431 1.039939 0.087 Uiso 0.566(5) 1 calc R U P C 1
C102 C 0.3760(5) 0.7607(3) 1.0548(2) 0.0547(12) Uani 0.566(5) 1 d D U P C 1
H10A H 0.392507 0.742419 1.103992 0.066 Uiso 0.566(5) 1 calc R U P C 1
H10B H 0.292829 0.805348 1.054437 0.066 Uiso 0.566(5) 1 calc R U P C 1
C103 C 0.4703(5) 0.8027(4) 1.0194(3) 0.0612(14) Uani 0.566(5) 1 d D U P C 1
H10C H 0.546375 0.752982 1.007361 0.092 Uiso 0.566(5) 1 calc R U P C 1
H10D H 0.486359 0.846453 1.050909 0.092 Uiso 0.566(5) 1 calc R U P C 1
H10E H 0.440507 0.836279 0.976461 0.092 Uiso 0.566(5) 1 calc R U P C 1
O111 O 0.55520(18) 0.60861(14) 0.90410(9) 0.0521(4) Uani 1 1 d D U . . .
H111 H 0.524407 0.614486 0.865624 0.078 Uiso 0.434(5) 1 calc R U P C 2
C112 C 0.4602(5) 0.6381(5) 0.9592(3) 0.084(2) Uani 0.434(5) 1 d D U P C 2
H11A H 0.465159 0.586120 0.994089 0.101 Uiso 0.434(5) 1 calc R U P C 2
H11B H 0.379759 0.652163 0.939716 0.101 Uiso 0.434(5) 1 calc R U P C 2
C113 C 0.4667(8) 0.7206(5) 0.9944(3) 0.097(3) Uani 0.434(5) 1 d D U P C 2
H11C H 0.550391 0.710925 1.007147 0.145 Uiso 0.434(5) 1 calc R U P C 2
H11D H 0.409170 0.730837 1.036879 0.145 Uiso 0.434(5) 1 calc R U P C 2
H11E H 0.444886 0.775488 0.962787 0.145 Uiso 0.434(5) 1 calc R U P C 2
O121 O 0.7205(4) 0.4365(3) 0.90204(19) 0.0507(11) Uani 0.639(7) 1 d D U P D 1
H121 H 0.670414 0.490240 0.904999 0.076 Uiso 0.639(7) 1 calc R U P D 1
C122 C 0.7925(5) 0.4284(3) 0.8356(2) 0.0446(12) Uani 0.639(7) 1 d D U P D 1
H12D H 0.848396 0.468498 0.834047 0.054 Uiso 0.639(7) 1 calc R U P D 1
H12E H 0.738073 0.449558 0.797410 0.054 Uiso 0.639(7) 1 calc R U P D 1
C123 C 0.8662(4) 0.3277(3) 0.8256(3) 0.0616(14) Uani 0.639(7) 1 d D U P D 1
H12F H 0.928564 0.310118 0.859162 0.092 Uiso 0.639(7) 1 calc R U P D 1
H12G H 0.906418 0.319928 0.777705 0.092 Uiso 0.639(7) 1 calc R U P D 1
H12H H 0.811415 0.287554 0.833605 0.092 Uiso 0.639(7) 1 calc R U P D 1
O201 O 0.789(2) 0.2426(16) 0.9006(12) 0.119(9) Uiso 0.167(10) 1 d . U . E 3
C132 C 0.7994(12) 0.3613(10) 0.8682(7) 0.072(4) Uani 0.224(7) 1 d D U P F 2
H13D H 0.786138 0.304066 0.850713 0.086 Uiso 0.224(7) 1 calc R U P F 2
H13E H 0.871410 0.341638 0.895897 0.086 Uiso 0.224(7) 1 calc R U P F 2
O131 O 0.6944(13) 0.4081(9) 0.9127(8) 0.071(4) Uani 0.224(7) 1 d D U P F 2
H131 H 0.678866 0.466192 0.905407 0.107 Uiso 0.224(7) 1 calc DR U P F 2
C133 C 0.8261(16) 0.4200(14) 0.8080(8) 0.062(5) Uani 0.224(7) 1 d D U P F 2
H13F H 0.899109 0.384432 0.779151 0.094 Uiso 0.224(7) 1 calc R U P F 2
H13G H 0.755851 0.438485 0.779810 0.094 Uiso 0.224(7) 1 calc R U P F 2
H13H H 0.841149 0.476069 0.825008 0.094 Uiso 0.224(7) 1 calc R U P F 2

loop_
_atom_site_aniso_label
_atom_site_aniso_U_11
_atom_site_aniso_U_22
_atom_site_aniso_U_33
_atom_site_aniso_U_23
_atom_site_aniso_U_13
_atom_site_aniso_U_12
Zn1 0.01830(12) 0.02089(12) 0.02115(12) -0.00443(8) 0.00242(8) -0.00287(8)
B2 0.0214(9) 0.0238(9) 0.0307(10) -0.0081(8) 0.0020(7) -0.0042(7)
O3 0.0251(6) 0.0201(6) 0.0242(6) -0.0028(5) 0.0053(5) -0.0050(5)
O4 0.0202(5) 0.0226(6) 0.0214(6) -0.0050(4) 0.0048(4) -0.0046(4)
C5 0.0159(7) 0.0235(8) 0.0201(8) -0.0044(6) 0.0013(6) -0.0045(6)
C6 0.0205(8) 0.0230(8) 0.0205(8) -0.0032(6) 0.0014(6) -0.0054(6)
C7 0.0236(8) 0.0241(8) 0.0222(8) -0.0027(6) 0.0061(6) -0.0071(7)
C8 0.0222(8) 0.0255(8) 0.0211(8) -0.0055(6) 0.0046(6) -0.0065(6)
C9 0.0230(8) 0.0221(8) 0.0233(8) -0.0042(6) 0.0040(6) -0.0056(6)
C10 0.0192(7) 0.0229(8) 0.0210(8) -0.0028(6) 0.0016(6) -0.0062(6)
C11 0.0229(8) 0.0243(8) 0.0225(8) -0.0036(6) 0.0038(6) -0.0092(6)
C12 0.0244(9) 0.0350(10) 0.0297(9) -0.0028(7) 0.0016(7) -0.0130(7)
C13 0.0277(9) 0.0278(9) 0.0230(8) 0.0002(7) 0.0014(7) -0.0101(7)
C14 0.0375(10) 0.0258(9) 0.0314(10) -0.0042(7) 0.0085(8) -0.0127(8)
C15 0.0235(8) 0.0260(8) 0.0226(8) -0.0045(7) 0.0060(6) -0.0071(7)
S16 0.0260(2) 0.0243(2) 0.0265(2) -0.00538(16) 0.01145(16) -0.00519(16)
C17 0.0210(8) 0.0285(9) 0.0247(8) -0.0080(7) 0.0048(7) -0.0058(7)
C18 0.0294(9) 0.0277(9) 0.0292(9) -0.0058(7) 0.0095(7) -0.0026(7)
C19 0.0326(10) 0.0254(9) 0.0287(9) -0.0031(7) 0.0111(8) -0.0038(7)
N20 0.0211(7) 0.0220(7) 0.0226(7) -0.0055(5) 0.0021(5) -0.0038(5)
N21 0.0216(7) 0.0236(7) 0.0258(7) -0.0082(6) 0.0037(6) -0.0051(6)
C22 0.0247(8) 0.0294(9) 0.0257(8) -0.0077(7) 0.0045(7) -0.0127(7)
C23 0.0334(10) 0.0380(10) 0.0305(10) -0.0156(8) 0.0085(8) -0.0140(8)
C24 0.0260(9) 0.0331(9) 0.0222(8) -0.0039(7) 0.0009(6) -0.0123(7)
C25 0.0222(8) 0.0258(8) 0.0225(8) -0.0021(6) 0.0011(6) -0.0100(7)
C26 0.0211(8) 0.0255(8) 0.0239(8) -0.0020(6) -0.0014(6) -0.0090(7)
C27 0.0225(8) 0.0249(8) 0.0245(8) 0.0021(7) -0.0005(6) -0.0066(7)
C28 0.0218(8) 0.0300(9) 0.0250(8) -0.0001(7) 0.0023(6) -0.0071(7)
C29 0.0196(8) 0.0249(8) 0.0313(9) 0.0002(7) -0.0033(7) -0.0073(6)
C30 0.0258(9) 0.0279(9) 0.0278(9) 0.0048(7) -0.0046(7) -0.0090(7)
C31 0.0257(8) 0.0310(9) 0.0226(8) 0.0000(7) -0.0006(7) -0.0106(7)
C32 0.0235(9) 0.0243(9) 0.0369(10) 0.0012(7) -0.0026(7) -0.0048(7)
C33 0.0312(10) 0.0349(11) 0.0505(13) -0.0117(9) -0.0064(9) -0.0018(8)
C34 0.0224(9) 0.0325(10) 0.0643(15) -0.0045(10) -0.0052(9) -0.0040(8)
N35 0.0203(7) 0.0220(7) 0.0265(7) -0.0078(6) 0.0021(5) -0.0028(5)
N36 0.0192(7) 0.0222(7) 0.0295(8) -0.0089(6) 0.0028(6) -0.0022(5)
C37 0.0207(8) 0.0268(9) 0.0360(10) -0.0070(7) 0.0038(7) -0.0028(7)
C38 0.0222(9) 0.0335(10) 0.0523(13) -0.0175(9) 0.0063(8) -0.0026(8)
C39 0.0195(8) 0.0309(9) 0.0379(10) -0.0073(8) 0.0015(7) -0.0055(7)
C40 0.0205(8) 0.0261(8) 0.0282(9) -0.0036(7) 0.0004(6) -0.0050(7)
C41 0.0222(8) 0.0281(9) 0.0281(9) -0.0047(7) -0.0049(7) -0.0037(7)
C42 0.0264(9) 0.0332(10) 0.0321(10) -0.0034(8) -0.0060(7) -0.0073(7)
C43 0.0338(10) 0.0356(10) 0.0414(11) -0.0045(9) -0.0116(8) -0.0122(8)
C44 0.0339(10) 0.0368(11) 0.0392(11) -0.0122(9) -0.0128(8) -0.0036(8)
C45 0.0270(9) 0.0440(11) 0.0354(10) -0.0144(9) -0.0042(8) -0.0026(8)
C46 0.0228(9) 0.0389(10) 0.0324(10) -0.0098(8) -0.0018(7) -0.0066(8)
C47 0.0456(13) 0.0458(13) 0.0508(14) -0.0203(11) -0.0154(10) -0.0070(10)
C48 0.104(3) 0.0445(15) 0.070(2) -0.0229(14) -0.0315(18) -0.0122(16)
C49 0.0599(17) 0.0728(19) 0.0617(17) -0.0405(15) -0.0026(13) -0.0148(14)
N50 0.0217(7) 0.0218(7) 0.0284(8) -0.0038(6) 0.0016(6) -0.0039(6)
N51 0.0208(7) 0.0201(7) 0.0330(8) -0.0055(6) -0.0010(6) -0.0031(5)
C52 0.0253(9) 0.0217(8) 0.0428(11) -0.0018(8) -0.0074(8) -0.0049(7)
C53 0.0323(10) 0.0227(9) 0.0616(14) -0.0074(9) -0.0034(9) -0.0026(8)
C54 0.0288(9) 0.0243(9) 0.0461(11) 0.0048(8) -0.0055(8) -0.0076(7)
C55 0.0234(8) 0.0262(9) 0.0339(10) 0.0027(7) -0.0039(7) -0.0069(7)
C56 0.0241(9) 0.0288(9) 0.0345(10) 0.0031(7) -0.0007(7) -0.0096(7)
C57 0.0277(9) 0.0291(9) 0.0292(9) 0.0052(7) -0.0029(7) -0.0104(7)
C58 0.0264(9) 0.0299(9) 0.0331(10) 0.0044(8) -0.0026(7) -0.0068(7)
C59 0.0294(9) 0.0351(10) 0.0317(10) 0.0052(8) 0.0001(7) -0.0119(8)
C60 0.0347(10) 0.0438(12) 0.0345(11) 0.0135(9) -0.0004(8) -0.0102(9)
C61 0.0310(10) 0.0385(11) 0.0414(12) 0.0116(9) -0.0031(8) -0.0055(8)
C62 0.0347(10) 0.0354(10) 0.0305(10) 0.0070(8) 0.0027(8) -0.0099(8)
C63 0.0320(10) 0.0409(11) 0.0413(11) 0.0049(9) 0.0053(8) -0.0116(9)
C64 0.0490(13) 0.0397(12) 0.0407(12) -0.0003(9) 0.0025(10) -0.0130(10)
C71 0.0599(15) 0.0300(10) 0.0380(11) -0.0037(9) 0.0195(10) -0.0097(10)
Cl72 0.0786(4) 0.0503(3) 0.0433(3) -0.0043(3) -0.0084(3) -0.0251(3)
Cl73 0.0437(3) 0.0457(3) 0.0573(3) 0.0023(3) 0.0074(2) -0.0109(2)
C81 0.074(2) 0.033(2) 0.058(2) -0.0173(16) 0.0002(17) -0.0290(19)
Cl82 0.126(2) 0.091(2) 0.0757(15) -0.0406(13) -0.0220(14) 0.0416(16)
Cl83 0.156(2) 0.0627(11) 0.0878(13) 0.0179(9) -0.0184(13) -0.0694(14)
C91 0.074(2) 0.033(2) 0.058(2) -0.0173(16) 0.0002(17) -0.0290(19)
Cl92 0.070(4) 0.043(3) 0.059(4) -0.013(2) -0.012(3) 0.010(2)
Cl93 0.175(8) 0.066(4) 0.096(5) 0.001(4) -0.001(5) -0.062(5)
O101 0.070(2) 0.0505(19) 0.0435(18) -0.0123(14) -0.0112(16) 0.0022(16)
C102 0.060(3) 0.050(3) 0.047(2) 0.0009(19) -0.012(2) -0.003(2)
C103 0.068(3) 0.059(3) 0.060(3) 0.004(2) -0.013(2) -0.022(2)
O111 0.0581(11) 0.0548(10) 0.0421(9) 0.0072(8) -0.0086(8) -0.0143(9)
C112 0.083(5) 0.082(5) 0.078(5) 0.021(4) -0.011(4) -0.013(4)
C113 0.081(6) 0.088(6) 0.096(6) 0.002(5) -0.033(5) 0.023(5)
O121 0.049(2) 0.050(2) 0.0431(17) 0.0039(15) -0.0045(13) 0.0010(16)
C122 0.039(2) 0.055(3) 0.042(3) 0.002(2) -0.0097(18) -0.0146(18)
C123 0.051(3) 0.071(3) 0.055(3) -0.004(2) -0.002(2) -0.006(2)
C132 0.063(7) 0.080(8) 0.061(7) 0.026(6) -0.008(5) -0.006(6)
O131 0.067(7) 0.054(7) 0.090(8) 0.024(6) -0.002(5) -0.021(5)
C133 0.056(9) 0.088(11) 0.055(8) 0.024(7) -0.027(6) -0.035(8)

loop_
_atom_type_symbol
_atom_type_description
_atom_type_scat_dispersion_real
_atom_type_scat_dispersion_imag
_atom_type_scat_source
C C 0.0181 0.0091 'International Tables Vol C Tables 4.2.6.8 and 6.1.1.4'
H H 0.0000 0.0000 'International Tables Vol C Tables 4.2.6.8 and 6.1.1.4'
B B 0.0090 0.0039 'International Tables Vol C Tables 4.2.6.8 and 6.1.1.4'
Cl Cl 0.3639 0.7018 'International Tables Vol C Tables 4.2.6.8 and 6.1.1.4'
N N 0.0311 0.0180 'International Tables Vol C Tables 4.2.6.8 and 6.1.1.4'
O O 0.0492 0.0322 'International Tables Vol C Tables 4.2.6.8 and 6.1.1.4'
S S 0.3331 0.5567 'International Tables Vol C Tables 4.2.6.8 and 6.1.1.4'
Zn Zn -1.5491 0.6778 'International Tables Vol C Tables 4.2.6.8 and 6.1.1.4'

loop_
_geom_angle_atom_site_label_1
_geom_angle_atom_site_label_2
_geom_angle_atom_site_label_3
_geom_angle
_geom_angle_site_symmetry_1
_geom_angle_site_symmetry_3
_geom_angle_publ_flag
O3 Zn1 O4 79.87(5) . . ?
O3 Zn1 N20 136.50(6) . . ?
O3 Zn1 N35 127.70(6) . . ?
O3 Zn1 N50 95.52(5) . . ?
O4 Zn1 N50 171.71(5) . . ?
N20 Zn1 O4 93.93(5) . . ?
N20 Zn1 N35 95.65(6) . . ?
N20 Zn1 N50 84.66(6) . . ?
N35 Zn1 O4 95.74(5) . . ?
N35 Zn1 N50 92.53(6) . . ?
N21 B2 H2 111.2(12) . . ?
N21 B2 N36 110.13(15) . . ?
N36 B2 H2 108.7(12) . . ?
N51 B2 H2 109.4(12) . . ?
N51 B2 N21 109.19(14) . . ?
N51 B2 N36 108.13(15) . . ?
C6 O3 Zn1 115.03(10) . . ?
C5 O4 Zn1 110.52(10) . . ?
O4 C5 C6 116.57(15) . . ?
O4 C5 C10 123.84(15) . . ?
C10 C5 C6 119.60(14) . . ?
O3 C6 C5 117.25(14) . . ?
O3 C6 C7 122.91(16) . . ?
C7 C6 C5 119.82(15) . . ?
C6 C7 H7 119.9 . . ?
C6 C7 C8 120.29(16) . . ?
C8 C7 H7 119.9 . . ?
C7 C8 C9 119.61(15) . . ?
C7 C8 C15 120.95(16) . . ?
C15 C8 C9 119.43(16) . . ?
C8 C9 H9 118.4 . . ?
C10 C9 C8 123.16(16) . . ?
C10 C9 H9 118.4 . . ?
C5 C10 C11 119.84(14) . . ?
C9 C10 C5 117.27(15) . . ?
C9 C10 C11 122.86(15) . . ?
C10 C11 C12 110.12(15) . . ?
C10 C11 C13 109.12(14) . . ?
C10 C11 C14 111.39(14) . . ?
C13 C11 C12 109.97(14) . . ?
C14 C11 C12 107.81(15) . . ?
C14 C11 C13 108.41(15) . . ?
C11 C12 H12A 109.5 . . ?
C11 C12 H12B 109.5 . . ?
C11 C12 H12C 109.5 . . ?
H12A C12 H12B 109.5 . . ?
H12A C12 H12C 109.5 . . ?
H12B C12 H12C 109.5 . . ?
C11 C13 H13A 109.5 . . ?
C11 C13 H13B 109.5 . . ?
C11 C13 H13C 109.5 . . ?
H13A C13 H13B 109.5 . . ?
H13A C13 H13C 109.5 . . ?
H13B C13 H13C 109.5 . . ?
C11 C14 H14A 109.5 . . ?
C11 C14 H14B 109.5 . . ?
C11 C14 H14C 109.5 . . ?
H14A C14 H14B 109.5 . . ?
H14A C14 H14C 109.5 . . ?
H14B C14 H14C 109.5 . . ?
C8 C15 S16 120.29(14) . . ?
C19 C15 C8 129.91(17) . . ?
C19 C15 S16 109.76(13) . . ?
C17 S16 C15 92.67(9) . . ?
C17 C17 S16 120.72(19) 2_577 . ?
C18 C17 S16 110.18(13) . . ?
C18 C17 C17 129.1(2) . 2_577 ?
C17 C18 H18 123.2 . . ?
C19 C18 C17 113.58(17) . . ?
C19 C18 H18 123.2 . . ?
C15 C19 H19 123.1 . . ?
C18 C19 C15 113.81(17) . . ?
C18 C19 H19 123.1 . . ?
N21 N20 Zn1 114.26(11) . . ?
C25 N20 Zn1 138.10(12) . . ?
C25 N20 N21 107.58(14) . . ?
N20 N21 B2 120.46(14) . . ?
C22 N21 B2 130.30(15) . . ?
C22 N21 N20 109.09(15) . . ?
N21 C22 C23 123.31(18) . . ?
N21 C22 C24 108.17(15) . . ?
C24 C22 C23 128.48(18) . . ?
C22 C23 H23A 109.5 . . ?
C22 C23 H23B 109.5 . . ?
C22 C23 H23C 109.5 . . ?
H23A C23 H23B 109.5 . . ?
H23A C23 H23C 109.5 . . ?
H23B C23 H23C 109.5 . . ?
C22 C24 H24 127.0 . . ?
C22 C24 C25 105.95(16) . . ?
C25 C24 H24 127.0 . . ?
N20 C25 C24 109.19(16) . . ?
N20 C25 C26 121.08(15) . . ?
C24 C25 C26 129.64(17) . . ?
C27 C26 C25 121.20(16) . . ?
C31 C26 C25 120.75(16) . . ?
C31 C26 C27 118.04(16) . . ?
C26 C27 H27 119.5 . . ?
C28 C27 C26 120.98(16) . . ?
C28 C27 H27 119.5 . . ?
C27 C28 H28 119.4 . . ?
C27 C28 C29 121.11(16) . . ?
C29 C28 H28 119.4 . . ?
C28 C29 C32 121.55(16) . . ?
C30 C29 C28 117.58(16) . . ?
C30 C29 C32 120.87(16) . . ?
C29 C30 H30 119.3 . . ?
C31 C30 C29 121.49(17) . . ?
C31 C30 H30 119.3 . . ?
C26 C31 H31 119.6 . . ?
C30 C31 C26 120.77(17) . . ?
C30 C31 H31 119.6 . . ?
C29 C32 H32 107.5 . . ?
C29 C32 C33 112.32(16) . . ?
C29 C32 C34 111.03(16) . . ?
C33 C32 H32 107.5 . . ?
C33 C32 C34 110.77(18) . . ?
C34 C32 H32 107.5 . . ?
C32 C33 H33A 109.5 . . ?
C32 C33 H33B 109.5 . . ?
C32 C33 H33C 109.5 . . ?
H33A C33 H33B 109.5 . . ?
H33A C33 H33C 109.5 . . ?
H33B C33 H33C 109.5 . . ?
C32 C34 H34A 109.5 . . ?
C32 C34 H34B 109.5 . . ?
C32 C34 H34C 109.5 . . ?
H34A C34 H34B 109.5 . . ?
H34A C34 H34C 109.5 . . ?
H34B C34 H34C 109.5 . . ?
N36 N35 Zn1 114.59(11) . . ?
C40 N35 Zn1 138.18(12) . . ?
C40 N35 N36 107.13(14) . . ?
N35 N36 B2 120.20(14) . . ?
C37 N36 B2 130.13(15) . . ?
C37 N36 N35 109.65(15) . . ?
N36 C37 C38 122.42(17) . . ?
N36 C37 C39 107.73(16) . . ?
C39 C37 C38 129.84(17) . . ?
C37 C38 H38A 109.5 . . ?
C37 C38 H38B 109.5 . . ?
C37 C38 H38C 109.5 . . ?
H38A C38 H38B 109.5 . . ?
H38A C38 H38C 109.5 . . ?
H38B C38 H38C 109.5 . . ?
C37 C39 H39 126.9 . . ?
C37 C39 C40 106.15(16) . . ?
C40 C39 H39 126.9 . . ?
N35 C40 C39 109.34(16) . . ?
N35 C40 C41 122.47(15) . . ?
C39 C40 C41 128.20(17) . . ?
C42 C41 C40 120.23(17) . . ?
C46 C41 C40 121.40(17) . . ?
C46 C41 C42 118.35(18) . . ?
C41 C42 H42 119.8 . . ?
C43 C42 C41 120.35(19) . . ?
C43 C42 H42 119.8 . . ?
C42 C43 H43 119.2 . . ?
C42 C43 C44 121.64(19) . . ?
C44 C43 H43 119.2 . . ?
C43 C44 C47 119.3(2) . . ?
C45 C44 C43 117.70(19) . . ?
C45 C44 C47 123.0(2) . . ?
C44 C45 H45 119.4 . . ?
C44 C45 C46 121.2(2) . . ?
C46 C45 H45 119.4 . . ?
C41 C46 C45 120.75(19) . . ?
C41 C46 H46 119.6 . . ?
C45 C46 H46 119.6 . . ?
C44 C47 H47 106.8 . . ?
C44 C47 C48 111.3(2) . . ?
C44 C47 C49 113.4(2) . . ?
C48 C47 H47 106.8 . . ?
C48 C47 C49 111.3(3) . . ?
C49 C47 H47 106.8 . . ?
C47 C48 H48A 109.5 . . ?
C47 C48 H48B 109.5 . . ?
C47 C48 H48C 109.5 . . ?
H48A C48 H48B 109.5 . . ?
H48A C48 H48C 109.5 . . ?
H48B C48 H48C 109.5 . . ?
C47 C49 H49A 109.5 . . ?
C47 C49 H49B 109.5 . . ?
C47 C49 H49C 109.5 . . ?
H49A C49 H49B 109.5 . . ?
H49A C49 H49C 109.5 . . ?
H49B C49 H49C 109.5 . . ?
N51 N50 Zn1 111.38(11) . . ?
C55 N50 Zn1 139.95(13) . . ?
C55 N50 N51 106.67(15) . . ?
N50 N51 B2 120.08(14) . . ?
C52 N51 B2 129.96(15) . . ?
C52 N51 N50 109.95(15) . . ?
N51 C52 C53 122.98(18) . . ?
N51 C52 C54 107.66(17) . . ?
C54 C52 C53 129.35(19) . . ?
C52 C53 H53A 109.5 . . ?
C52 C53 H53B 109.5 . . ?
C52 C53 H53C 109.5 . . ?
H53A C53 H53B 109.5 . . ?
H53A C53 H53C 109.5 . . ?
H53B C53 H53C 109.5 . . ?
C52 C54 H54 127.1 . . ?
C52 C54 C55 105.79(17) . . ?
C55 C54 H54 127.1 . . ?
N50 C55 C54 109.91(17) . . ?
N50 C55 C56 122.71(17) . . ?
C54 C55 C56 127.36(18) . . ?
C57 C56 C55 121.07(17) . . ?
C57 C56 C61 118.48(18) . . ?
C61 C56 C55 120.44(18) . . ?
C56 C57 H57 119.9 . . ?
C58 C57 C56 120.22(18) . . ?
C58 C57 H57 119.9 . . ?
C57 C58 H58 119.3 . . ?
C57 C58 C59 121.39(18) . . ?
C59 C58 H58 119.3 . . ?
C58 C59 C62 121.44(18) . . ?
C60 C59 C58 117.91(19) . . ?
C60 C59 C62 120.65(18) . . ?
C59 C60 H60 119.5 . . ?
C61 C60 C59 120.99(19) . . ?
C61 C60 H60 119.5 . . ?
C56 C61 H61 119.5 . . ?
C60 C61 C56 120.99(19) . . ?
C60 C61 H61 119.5 . . ?
C59 C62 H62 107.9 . . ?
C59 C62 C63 110.71(18) . . ?
C59 C62 C64 111.73(17) . . ?
C63 C62 H62 107.9 . . ?
C63 C62 C64 110.44(19) . . ?
C64 C62 H62 107.9 . . ?
C62 C63 H63A 109.5 . . ?
C62 C63 H63B 109.5 . . ?
C62 C63 H63C 109.5 . . ?
H63A C63 H63B 109.5 . . ?
H63A C63 H63C 109.5 . . ?
H63B C63 H63C 109.5 . . ?
C62 C64 H64A 109.5 . . ?
C62 C64 H64B 109.5 . . ?
C62 C64 H64C 109.5 . . ?
H64A C64 H64B 109.5 . . ?
H64A C64 H64C 109.5 . . ?
H64B C64 H64C 109.5 . . ?
H71A C71 H71B 108.0 . . ?
Cl72 C71 H71A 109.4 . . ?
Cl72 C71 H71B 109.4 . . ?
Cl73 C71 H71A 109.4 . . ?
Cl73 C71 H71B 109.4 . . ?
Cl73 C71 Cl72 111.09(12) . . ?
H81A C81 H81B 108.0 . . ?
Cl82 C81 H81A 109.4 . . ?
Cl82 C81 H81B 109.4 . . ?
Cl82 C81 Cl83 111.0(3) . . ?
Cl83 C81 H81A 109.4 . . ?
Cl83 C81 H81B 109.4 . . ?
H91A C91 H91B 108.0 . . ?
Cl92 C91 H91A 109.3 . . ?
Cl92 C91 H91B 109.3 . . ?
Cl92 C91 Cl93 111.5(8) . . ?
Cl93 C91 H91A 109.3 . . ?
Cl93 C91 H91B 109.3 . . ?
C102 O101 H101 109.5 . . ?
O101 C102 H10A 110.9 . . ?
O101 C102 H10B 110.9 . . ?
O101 C102 C103 104.4(4) . . ?
H10A C102 H10B 108.9 . . ?
C103 C102 H10A 110.9 . . ?
C103 C102 H10B 110.9 . . ?
C102 C103 H10C 109.5 . . ?
C102 C103 H10D 109.5 . . ?
C102 C103 H10E 109.5 . . ?
H10C C103 H10D 109.5 . . ?
H10C C103 H10E 109.5 . . ?
H10D C103 H10E 109.5 . . ?
C112 O111 H111 109.5 . . ?
O111 C112 H11A 109.0 . . ?
O111 C112 H11B 109.0 . . ?
O111 C112 C113 113.09(12) . . ?
H11A C112 H11B 107.8 . . ?
C113 C112 H11A 109.0 . . ?
C113 C112 H11B 109.0 . . ?
C112 C113 H11C 109.5 . . ?
C112 C113 H11D 109.5 . . ?
C112 C113 H11E 109.5 . . ?
H11C C113 H11D 109.5 . . ?
H11C C113 H11E 109.5 . . ?
H11D C113 H11E 109.5 . . ?
C122 O121 H121 109.5 . . ?
O121 C122 H12D 109.9 . . ?
O121 C122 H12E 109.9 . . ?
O121 C122 C123 109.0(4) . . ?
H12D C122 H12E 108.3 . . ?
C123 C122 H12D 109.9 . . ?
C123 C122 H12E 109.9 . . ?
C122 C123 H12F 109.5 . . ?
C122 C123 H12G 109.5 . . ?
C122 C123 H12H 109.5 . . ?
H12F C123 H12G 109.5 . . ?
H12F C123 H12H 109.5 . . ?
H12G C123 H12H 109.5 . . ?
H13D C132 H13E 107.8 . . ?
O131 C132 H13D 109.0 . . ?
O131 C132 H13E 109.0 . . ?
O131 C132 C133 112.8(11) . . ?
C133 C132 H13D 109.0 . . ?
C133 C132 H13E 109.0 . . ?
C132 O131 H131 109.5 . . ?
C132 C133 H13F 109.5 . . ?
C132 C133 H13G 109.5 . . ?
C132 C133 H13H 109.5 . . ?
H13F C133 H13G 109.5 . . ?
H13F C133 H13H 109.5 . . ?
H13G C133 H13H 109.5 . . ?

loop_
_geom_bond_atom_site_label_1
_geom_bond_atom_site_label_2
_geom_bond_distance
_geom_bond_site_symmetry_2
_geom_bond_publ_flag
Zn1 O3 1.9528(12) . ?
Zn1 O4 2.1558(12) . ?
Zn1 N20 2.0376(15) . ?
Zn1 N35 2.0389(15) . ?
Zn1 N50 2.1735(15) . ?
B2 H2 1.07(2) . ?
B2 N21 1.553(3) . ?
B2 N36 1.557(2) . ?
B2 N51 1.545(3) . ?
O3 C6 1.307(2) . ?
O4 C5 1.264(2) . ?
C5 C6 1.477(2) . ?
C5 C10 1.452(2) . ?
C6 C7 1.379(2) . ?
C7 H7 0.9500 . ?
C7 C8 1.404(2) . ?
C8 C9 1.438(2) . ?
C8 C15 1.422(2) . ?
C9 H9 0.9500 . ?
C9 C10 1.369(2) . ?
C10 C11 1.530(2) . ?
C11 C12 1.539(2) . ?
C11 C13 1.538(2) . ?
C11 C14 1.534(2) . ?
C12 H12A 0.9800 . ?
C12 H12B 0.9800 . ?
C12 H12C 0.9800 . ?
C13 H13A 0.9800 . ?
C13 H13B 0.9800 . ?
C13 H13C 0.9800 . ?
C14 H14A 0.9800 . ?
C14 H14B 0.9800 . ?
C14 H14C 0.9800 . ?
C15 S16 1.7372(18) . ?
C15 C19 1.399(3) . ?
S16 C17 1.7328(18) . ?
C17 C17 1.414(3) 2_577 ?
C17 C18 1.395(3) . ?
C18 H18 0.9500 . ?
C18 C19 1.388(2) . ?
C19 H19 0.9500 . ?
N20 N21 1.3726(19) . ?
N20 C25 1.338(2) . ?
N21 C22 1.355(2) . ?
C22 C23 1.498(2) . ?
C22 C24 1.378(3) . ?
C23 H23A 0.9800 . ?
C23 H23B 0.9800 . ?
C23 H23C 0.9800 . ?
C24 H24 0.9500 . ?
C24 C25 1.402(2) . ?
C25 C26 1.473(2) . ?
C26 C27 1.399(2) . ?
C26 C31 1.393(3) . ?
C27 H27 0.9500 . ?
C27 C28 1.390(2) . ?
C28 H28 0.9500 . ?
C28 C29 1.398(3) . ?
C29 C30 1.395(3) . ?
C29 C32 1.519(2) . ?
C30 H30 0.9500 . ?
C30 C31 1.391(3) . ?
C31 H31 0.9500 . ?
C32 H32 1.0000 . ?
C32 C33 1.523(3) . ?
C32 C34 1.527(3) . ?
C33 H33A 0.9800 . ?
C33 H33B 0.9800 . ?
C33 H33C 0.9800 . ?
C34 H34A 0.9800 . ?
C34 H34B 0.9800 . ?
C34 H34C 0.9800 . ?
N35 N36 1.3710(19) . ?
N35 C40 1.341(2) . ?
N36 C37 1.353(2) . ?
C37 C38 1.499(2) . ?
C37 C39 1.380(3) . ?
C38 H38A 0.9800 . ?
C38 H38B 0.9800 . ?
C38 H38C 0.9800 . ?
C39 H39 0.9500 . ?
C39 C40 1.398(2) . ?
C40 C41 1.474(2) . ?
C41 C42 1.399(3) . ?
C41 C46 1.390(3) . ?
C42 H42 0.9500 . ?
C42 C43 1.383(3) . ?
C43 H43 0.9500 . ?
C43 C44 1.396(3) . ?
C44 C45 1.388(3) . ?
C44 C47 1.526(3) . ?
C45 H45 0.9500 . ?
C45 C46 1.392(3) . ?
C46 H46 0.9500 . ?
C47 H47 1.0000 . ?
C47 C48 1.528(4) . ?
C47 C49 1.531(4) . ?
C48 H48A 0.9800 . ?
C48 H48B 0.9800 . ?
C48 H48C 0.9800 . ?
C49 H49A 0.9800 . ?
C49 H49B 0.9800 . ?
C49 H49C 0.9800 . ?
N50 N51 1.374(2) . ?
N50 C55 1.338(2) . ?
N51 C52 1.355(2) . ?
C52 C53 1.493(3) . ?
C52 C54 1.383(3) . ?
C53 H53A 0.9800 . ?
C53 H53B 0.9800 . ?
C53 H53C 0.9800 . ?
C54 H54 0.9500 . ?
C54 C55 1.402(3) . ?
C55 C56 1.479(3) . ?
C56 C57 1.392(3) . ?
C56 C61 1.397(3) . ?
C57 H57 0.9500 . ?
C57 C58 1.386(3) . ?
C58 H58 0.9500 . ?
C58 C59 1.403(3) . ?
C59 C60 1.386(3) . ?
C59 C62 1.518(3) . ?
C60 H60 0.9500 . ?
C60 C61 1.385(3) . ?
C61 H61 0.9500 . ?
C62 H62 1.0000 . ?
C62 C63 1.525(3) . ?
C62 C64 1.528(3) . ?
C63 H63A 0.9800 . ?
C63 H63B 0.9800 . ?
C63 H63C 0.9800 . ?
C64 H64A 0.9800 . ?
C64 H64B 0.9800 . ?
C64 H64C 0.9800 . ?
C71 H71A 0.9900 . ?
C71 H71B 0.9900 . ?
C71 Cl72 1.764(3) . ?
C71 Cl73 1.759(3) . ?
C81 H81A 0.9900 . ?
C81 H81B 0.9900 . ?
C81 Cl82 1.733(5) . ?
C81 Cl83 1.750(5) . ?
C91 H91A 0.9900 . ?
C91 H91B 0.9900 . ?
C91 Cl92 1.724(10) . ?
C91 Cl93 1.732(10) . ?
O101 H101 0.8400 . ?
O101 C102 1.397(5) . ?
C102 H10A 0.9900 . ?
C102 H10B 0.9900 . ?
C102 C103 1.485(6) . ?
C103 H10C 0.9800 . ?
C103 H10D 0.9800 . ?
C103 H10E 0.9800 . ?
O111 H111 0.8400 . ?
O111 C112 1.4193(10) . ?
C112 H11A 0.9900 . ?
C112 H11B 0.9900 . ?
C112 C113 1.4593(10) . ?
C113 H11C 0.9800 . ?
C113 H11D 0.9800 . ?
C113 H11E 0.9800 . ?
O121 H121 0.8400 . ?
O121 C122 1.432(5) . ?
C122 H12D 0.9900 . ?
C122 H12E 0.9900 . ?
C122 C123 1.506(6) . ?
C123 H12F 0.9800 . ?
C123 H12G 0.9800 . ?
C123 H12H 0.9800 . ?
C132 H13D 0.9900 . ?
C132 H13E 0.9900 . ?
C132 O131 1.420(9) . ?
C132 C133 1.472(9) . ?
O131 H131 0.8400 . ?
C133 H13F 0.9800 . ?
C133 H13G 0.9800 . ?
C133 H13H 0.9800 . ?

loop_
_geom_torsion_atom_site_label_1
_geom_torsion_atom_site_label_2
_geom_torsion_atom_site_label_3
_geom_torsion_atom_site_label_4
_geom_torsion
_geom_torsion_site_symmetry_1
_geom_torsion_site_symmetry_2
_geom_torsion_site_symmetry_3
_geom_torsion_site_symmetry_4
_geom_torsion_publ_flag
Zn1 O3 C6 C5 -8.81(19) . . . . ?
Zn1 O3 C6 C7 169.51(14) . . . . ?
Zn1 O4 C5 C6 3.42(18) . . . . ?
Zn1 O4 C5 C10 -176.09(13) . . . . ?
Zn1 N20 N21 B2 6.70(19) . . . . ?
Zn1 N20 N21 C22 -177.28(11) . . . . ?
Zn1 N20 C25 C24 175.80(13) . . . . ?
Zn1 N20 C25 C26 -7.2(3) . . . . ?
Zn1 N35 N36 B2 -3.9(2) . . . . ?
Zn1 N35 N36 C37 177.77(12) . . . . ?
Zn1 N35 C40 C39 -176.48(15) . . . . ?
Zn1 N35 C40 C41 3.5(3) . . . . ?
Zn1 N50 N51 B2 -14.20(19) . . . . ?
Zn1 N50 N51 C52 165.99(12) . . . . ?
Zn1 N50 C55 C54 -160.23(15) . . . . ?
Zn1 N50 C55 C56 21.3(3) . . . . ?
B2 N21 C22 C23 -2.2(3) . . . . ?
B2 N21 C22 C24 175.92(17) . . . . ?
B2 N36 C37 C38 -0.1(3) . . . . ?
B2 N36 C37 C39 -178.74(18) . . . . ?
B2 N51 C52 C53 2.0(3) . . . . ?
B2 N51 C52 C54 -178.91(18) . . . . ?
O3 C6 C7 C8 -178.23(16) . . . . ?
O4 C5 C6 O3 3.2(2) . . . . ?
O4 C5 C6 C7 -175.19(16) . . . . ?
O4 C5 C10 C9 174.45(16) . . . . ?
O4 C5 C10 C11 -3.6(3) . . . . ?
C5 C6 C7 C8 0.0(3) . . . . ?
C5 C10 C11 C12 -56.9(2) . . . . ?
C5 C10 C11 C13 63.8(2) . . . . ?
C5 C10 C11 C14 -176.50(16) . . . . ?
C6 C5 C10 C9 -5.1(2) . . . . ?
C6 C5 C10 C11 176.87(15) . . . . ?
C6 C7 C8 C9 -3.6(3) . . . . ?
C6 C7 C8 C15 175.51(17) . . . . ?
C7 C8 C9 C10 2.8(3) . . . . ?
C7 C8 C15 S16 9.3(2) . . . . ?
C7 C8 C15 C19 -168.1(2) . . . . ?
C8 C9 C10 C5 1.6(3) . . . . ?
C8 C9 C10 C11 179.60(16) . . . . ?
C8 C15 S16 C17 -177.64(16) . . . . ?
C8 C15 C19 C18 177.1(2) . . . . ?
C9 C8 C15 S16 -171.62(14) . . . . ?
C9 C8 C15 C19 11.0(3) . . . . ?
C9 C10 C11 C12 125.09(18) . . . . ?
C9 C10 C11 C13 -114.12(18) . . . . ?
C9 C10 C11 C14 5.5(2) . . . . ?
C10 C5 C6 O3 -177.27(15) . . . . ?
C10 C5 C6 C7 4.4(2) . . . . ?
C15 C8 C9 C10 -176.31(17) . . . . ?
C15 S16 C17 C17 179.8(2) . . . 2_577 ?
C15 S16 C17 C18 0.08(16) . . . . ?
S16 C15 C19 C18 -0.5(2) . . . . ?
S16 C17 C18 C19 -0.4(2) . . . . ?
C17 C17 C18 C19 180.0(2) 2_577 . . . ?
C17 C18 C19 C15 0.5(3) . . . . ?
C19 C15 S16 C17 0.21(16) . . . . ?
N20 N21 C22 C23 -177.70(16) . . . . ?
N20 N21 C22 C24 0.41(19) . . . . ?
N20 C25 C26 C27 -32.6(2) . . . . ?
N20 C25 C26 C31 147.98(17) . . . . ?
N21 B2 N36 N35 59.7(2) . . . . ?
N21 B2 N36 C37 -122.4(2) . . . . ?
N21 B2 N51 N50 -49.7(2) . . . . ?
N21 B2 N51 C52 130.11(19) . . . . ?
N21 N20 C25 C24 -0.92(19) . . . . ?
N21 N20 C25 C26 176.05(15) . . . . ?
N21 C22 C24 C25 -0.9(2) . . . . ?
C22 C24 C25 N20 1.2(2) . . . . ?
C22 C24 C25 C26 -175.47(17) . . . . ?
C23 C22 C24 C25 177.04(18) . . . . ?
C24 C25 C26 C27 143.67(19) . . . . ?
C24 C25 C26 C31 -35.7(3) . . . . ?
C25 N20 N21 B2 -175.71(15) . . . . ?
C25 N20 N21 C22 0.32(19) . . . . ?
C25 C26 C27 C28 179.24(16) . . . . ?
C25 C26 C31 C30 -179.73(16) . . . . ?
C26 C27 C28 C29 0.5(3) . . . . ?
C27 C26 C31 C30 0.8(3) . . . . ?
C27 C28 C29 C30 0.8(3) . . . . ?
C27 C28 C29 C32 -179.39(17) . . . . ?
C28 C29 C30 C31 -1.3(3) . . . . ?
C28 C29 C32 C33 55.6(2) . . . . ?
C28 C29 C32 C34 -69.0(2) . . . . ?
C29 C30 C31 C26 0.5(3) . . . . ?
C30 C29 C32 C33 -124.6(2) . . . . ?
C30 C29 C32 C34 110.8(2) . . . . ?
C31 C26 C27 C28 -1.3(3) . . . . ?
C32 C29 C30 C31 178.89(17) . . . . ?
N35 N36 C37 C38 177.94(18) . . . . ?
N35 N36 C37 C39 -0.7(2) . . . . ?
N35 C40 C41 C42 -146.76(19) . . . . ?
N35 C40 C41 C46 34.5(3) . . . . ?
N36 B2 N21 N20 -61.6(2) . . . . ?
N36 B2 N21 C22 123.34(18) . . . . ?
N36 B2 N51 N50 70.16(19) . . . . ?
N36 B2 N51 C52 -110.1(2) . . . . ?
N36 N35 C40 C39 -0.7(2) . . . . ?
N36 N35 C40 C41 179.27(17) . . . . ?
N36 C37 C39 C40 0.3(2) . . . . ?
C37 C39 C40 N35 0.3(2) . . . . ?
C37 C39 C40 C41 -179.68(19) . . . . ?
C38 C37 C39 C40 -178.2(2) . . . . ?
C39 C40 C41 C42 33.2(3) . . . . ?
C39 C40 C41 C46 -145.5(2) . . . . ?
C40 N35 N36 B2 179.13(16) . . . . ?
C40 N35 N36 C37 0.8(2) . . . . ?
C40 C41 C42 C43 -178.50(18) . . . . ?
C40 C41 C46 C45 179.73(19) . . . . ?
C41 C42 C43 C44 -1.0(3) . . . . ?
C42 C41 C46 C45 1.0(3) . . . . ?
C42 C43 C44 C45 0.5(3) . . . . ?
C42 C43 C44 C47 179.7(2) . . . . ?
C43 C44 C45 C46 0.7(3) . . . . ?
C43 C44 C47 C48 62.3(3) . . . . ?
C43 C44 C47 C49 -171.4(2) . . . . ?
C44 C45 C46 C41 -1.5(3) . . . . ?
C45 C44 C47 C48 -118.6(3) . . . . ?
C45 C44 C47 C49 7.8(3) . . . . ?
C46 C41 C42 C43 0.3(3) . . . . ?
C47 C44 C45 C46 -178.4(2) . . . . ?
N50 N51 C52 C53 -178.24(18) . . . . ?
N50 N51 C52 C54 0.9(2) . . . . ?
N50 C55 C56 C57 43.6(3) . . . . ?
N50 C55 C56 C61 -137.8(2) . . . . ?
N51 B2 N21 N20 57.0(2) . . . . ?
N51 B2 N21 C22 -118.08(19) . . . . ?
N51 B2 N36 N35 -59.5(2) . . . . ?
N51 B2 N36 C37 118.3(2) . . . . ?
N51 N50 C55 C54 1.1(2) . . . . ?
N51 N50 C55 C56 -177.37(17) . . . . ?
N51 C52 C54 C55 -0.2(2) . . . . ?
C52 C54 C55 N50 -0.6(2) . . . . ?
C52 C54 C55 C56 177.80(19) . . . . ?
C53 C52 C54 C55 178.9(2) . . . . ?
C54 C55 C56 C57 -134.7(2) . . . . ?
C54 C55 C56 C61 44.0(3) . . . . ?
C55 N50 N51 B2 178.56(16) . . . . ?
C55 N50 N51 C52 -1.3(2) . . . . ?
C55 C56 C57 C58 177.39(18) . . . . ?
C55 C56 C61 C60 -177.9(2) . . . . ?
C56 C57 C58 C59 0.4(3) . . . . ?
C57 C56 C61 C60 0.8(3) . . . . ?
C57 C58 C59 C60 1.1(3) . . . . ?
C57 C58 C59 C62 -178.06(19) . . . . ?
C58 C59 C60 C61 -1.7(3) . . . . ?
C58 C59 C62 C63 63.2(3) . . . . ?
C58 C59 C62 C64 -60.3(3) . . . . ?
C59 C60 C61 C56 0.7(4) . . . . ?
C60 C59 C62 C63 -116.0(2) . . . . ?
C60 C59 C62 C64 120.5(2) . . . . ?
C61 C56 C57 C58 -1.3(3) . . . . ?
C62 C59 C60 C61 177.5(2) . . . . ?
